data_2241249
loop_
_publ_author_name
'El-Hiti, Gamal A.'
'Smith, Keith'
'Hegazy, Amany S.'
'Ajarim, Mansour D.'
'Kariuki, Benson M.'

_publ_section_title
;
 Crystal structure of 2-(3-nitrophenyl)-1,3-thiazolo[4,5-<i>b</i>]pyridine
;
_journal_issue 11
_journal_name_full 'Acta Crystallographica Section E'
_journal_page_first o877
_journal_paper_doi 10.1107/S2056989015019118
_journal_volume 71
_journal_year 2015
_chemical_formula_iupac 'C12 H7 N3 O2 S'
_chemical_formula_moiety 'C12 H7 N3 O2 S'
_chemical_formula_sum 'C12 H7 N3 O2 S'
_chemical_formula_weight 257.27
_chemical_name_systematic
;
2-(3-Nitrophenyl)-1,3-thiazolo[4,5-<i>b</i>]pyridine
;
_space_group_crystal_system monoclinic
_space_group_IT_number 14
_space_group_name_Hall '-P 2ybc'
_space_group_name_H-M_alt 'P 1 21/c 1'
_symmetry_space_group_name_Hall '-P 2ybc'
_symmetry_space_group_name_H-M 'P 1 21/c 1'
_atom_sites_solution_hydrogens geom
_audit_creation_method SHELXL-2013
_cell_angle_alpha 90
_cell_angle_beta 98.122(2)
_cell_angle_gamma 90
_cell_formula_units_Z 4
_cell_length_a 9.5596(2)
_cell_length_b 9.8733(2)
_cell_length_c 11.5606(3)
_cell_measurement_reflns_used 2610
_cell_measurement_temperature 296(2)
_cell_measurement_theta_max 73.7710
_cell_measurement_theta_min 5.8970
_cell_volume 1080.20(4)
_computing_cell_refinement
;
CrysAlis PRO (Agilent, 2014)
;
_computing_data_collection
;
CrysAlis PRO (Agilent, 2014)
;
_computing_data_reduction
;
CrysAlis PRO (Agilent, 2014)
;
_computing_molecular_graphics
;
ORTEP-3 for Windows (Farrugia, 2012)
;
_computing_publication_material
;
WinGX (Farrugia, 2012) and <i>CHEMDRAW Ultra</i> (Cambridge Soft,
2001)
;
_computing_structure_refinement
;
SHELXL2013 (Sheldrick, 2015)
;
_computing_structure_solution
;
SHELXS97 (Sheldrick, 2008)
;
_diffrn_ambient_temperature 296(2)
_diffrn_measured_fraction_theta_full 0.990
_diffrn_measured_fraction_theta_max 0.960
_diffrn_measurement_device_type 'Agilent SuperNova Dual Source diffractometer with an Atlas detector'
_diffrn_measurement_method '\w scans'
_diffrn_radiation_type CuK\a
_diffrn_radiation_wavelength 1.54184
_diffrn_reflns_av_R_equivalents 0.0161
_diffrn_reflns_limit_h_max 11
_diffrn_reflns_limit_h_min -6
_diffrn_reflns_limit_k_max 10
_diffrn_reflns_limit_k_min -12
_diffrn_reflns_limit_l_max 14
_diffrn_reflns_limit_l_min -13
_diffrn_reflns_number 4063
_diffrn_reflns_theta_full 67.684
_diffrn_reflns_theta_max 73.804
_diffrn_reflns_theta_min 5.919
_diffrn_standards_decay_% 0
_diffrn_standards_interval_count 0
_diffrn_standards_interval_time 0
_diffrn_standards_number 0
_exptl_absorpt_coefficient_mu 2.659
_exptl_absorpt_correction_T_max 0.986
_exptl_absorpt_correction_T_min 0.883
_exptl_absorpt_correction_type gaussian
_exptl_absorpt_process_details
;
(CrysAlis PRO; Agilent, 2014)
;
_exptl_crystal_colour colourless
_exptl_crystal_density_diffrn 1.582
_exptl_crystal_description plate
_exptl_crystal_F_000 528
_exptl_crystal_size_max 0.363
_exptl_crystal_size_mid 0.236
_exptl_crystal_size_min 0.025
_refine_diff_density_max 0.195
_refine_diff_density_min -0.270
_refine_ls_extinction_method none
_refine_ls_goodness_of_fit_ref 1.061
_refine_ls_hydrogen_treatment constr
_refine_ls_matrix_type full
_refine_ls_number_parameters 163
_refine_ls_number_reflns 2104
_refine_ls_number_restraints 0
_refine_ls_restrained_S_all 1.061
_refine_ls_R_factor_all 0.0339
_refine_ls_R_factor_gt 0.0314
_refine_ls_shift/su_max 0.001
_refine_ls_shift/su_mean 0.000
_refine_ls_structure_factor_coef Fsqd
_refine_ls_weighting_details 'w=1/[\s^2^(Fo^2^)+(0.0480P)^2^+0.2004P] where P=(Fo^2^+2Fc^2^)/3'
_refine_ls_weighting_scheme calc
_refine_ls_wR_factor_gt 0.0833
_refine_ls_wR_factor_ref 0.0859
_reflns_number_gt 1930
_reflns_number_total 2104
_reflns_threshold_expression 'I > 2\s(I)'
_cod_data_source_file hb7519sup1.cif
_cod_data_source_block I
_cod_database_code 2241249
_shelx_space_group_comment
;
The symmetry employed for this shelxl refinement is uniquely defined
by the following loop, which should always be used as a source of
symmetry information in preference to the above space-group names.
They are only intended as comments.
;
_shelx_estimated_absorpt_t_min 0.445
_shelx_estimated_absorpt_t_max 0.937
_shelxl_version_number .2013

loop_
_space_group_symop_operation_xyz
'x, y, z'
'-x, y+1/2, -z+1/2'
'-x, -y, -z'
'x, -y-1/2, z-1/2'

loop_
_atom_site_type_symbol
_atom_site_label
_atom_site_fract_x
_atom_site_fract_y
_atom_site_fract_z
_atom_site_U_iso_or_equiv
_atom_site_adp_type
_atom_site_calc_flag
_atom_site_occupancy
C C1 1.03467(14) 0.31902(15) 0.40820(12) 0.0359(3) Uani d 1
C C2 1.05966(14) 0.29483(14) 0.52938(12) 0.0346(3) Uani d 1
C C3 1.23544(16) 0.44974(17) 0.55180(15) 0.0466(4) Uani d 1
H H3 1.3056 0.4963 0.5999 0.056 Uiso calc 1
C C4 1.21719(17) 0.48032(17) 0.43313(15) 0.0476(4) Uani d 1
H H4 1.2737 0.5453 0.4044 0.057 Uiso calc 1
C C5 1.11469(16) 0.41357(17) 0.35833(14) 0.0446(3) Uani d 1
H H5 1.1001 0.4312 0.2785 0.054 Uiso calc 1
C C6 0.88486(14) 0.15122(14) 0.48354(11) 0.0327(3) Uani d 1
C C7 0.78177(13) 0.04398(14) 0.49734(11) 0.0323(3) Uani d 1
C C8 0.69113(14) -0.00588(14) 0.40184(12) 0.0338(3) Uani d 1
H H8 0.6911 0.0309 0.3278 0.041 Uiso calc 1
C C9 0.60130(13) -0.11128(14) 0.41963(12) 0.0342(3) Uani d 1
C C10 0.59533(15) -0.16807(15) 0.52740(13) 0.0392(3) Uani d 1
H H10 0.5333 -0.2386 0.5365 0.047 Uiso calc 1
C C11 0.68472(16) -0.11691(16) 0.62203(13) 0.0419(3) Uani d 1
H H11 0.6827 -0.1532 0.6960 0.050 Uiso calc 1
C C12 0.77673(15) -0.01253(16) 0.60750(12) 0.0381(3) Uani d 1
H H12 0.8362 0.0206 0.6719 0.046 Uiso calc 1
N N1 1.16011(14) 0.35893(14) 0.60175(11) 0.0442(3) Uani d 1
N N2 0.97356(13) 0.19809(13) 0.56961(10) 0.0367(3) Uani d 1
N N3 0.50993(13) -0.16657(14) 0.31766(11) 0.0420(3) Uani d 1
O O1 0.51160(13) -0.11243(14) 0.22310(10) 0.0563(3) Uani d 1
O O2 0.43804(16) -0.26586(16) 0.33152(13) 0.0698(4) Uani d 1
S S1 0.89807(4) 0.21799(4) 0.34482(3) 0.03972(13) Uani d 1

loop_
_atom_site_aniso_label
_atom_site_aniso_U_11
_atom_site_aniso_U_22
_atom_site_aniso_U_33
_atom_site_aniso_U_12
_atom_site_aniso_U_13
_atom_site_aniso_U_23
C1 0.0339(7) 0.0341(7) 0.0386(7) 0.0002(5) 0.0009(5) -0.0009(6)
C2 0.0322(7) 0.0348(7) 0.0361(7) 0.0004(5) 0.0023(5) -0.0029(5)
C3 0.0387(7) 0.0429(8) 0.0565(9) -0.0067(6) 0.0004(6) -0.0100(7)
C4 0.0423(8) 0.0379(8) 0.0627(10) -0.0072(6) 0.0075(7) 0.0012(7)
C5 0.0445(8) 0.0431(8) 0.0458(8) -0.0041(6) 0.0048(6) 0.0068(6)
C6 0.0318(6) 0.0337(7) 0.0322(6) 0.0021(5) 0.0037(5) -0.0016(5)
C7 0.0293(6) 0.0323(6) 0.0355(7) 0.0035(5) 0.0049(5) -0.0017(5)
C8 0.0316(6) 0.0351(7) 0.0346(6) 0.0035(5) 0.0047(5) -0.0004(5)
C9 0.0279(6) 0.0342(7) 0.0398(7) 0.0040(5) 0.0024(5) -0.0050(5)
C10 0.0353(7) 0.0349(7) 0.0479(8) -0.0002(6) 0.0080(6) 0.0028(6)
C11 0.0436(8) 0.0443(8) 0.0380(7) 0.0000(6) 0.0060(6) 0.0068(6)
C12 0.0362(7) 0.0417(8) 0.0355(7) 0.0001(6) 0.0021(5) -0.0002(6)
N1 0.0410(6) 0.0476(7) 0.0420(7) -0.0059(5) -0.0012(5) -0.0079(6)
N2 0.0358(6) 0.0401(6) 0.0335(6) -0.0017(5) 0.0029(5) -0.0017(5)
N3 0.0352(6) 0.0425(7) 0.0467(7) 0.0013(5) 0.0006(5) -0.0082(6)
O1 0.0582(7) 0.0652(8) 0.0421(6) -0.0030(6) -0.0052(5) -0.0054(6)
O2 0.0684(8) 0.0638(9) 0.0724(9) -0.0315(7) -0.0067(7) -0.0050(7)
S1 0.0419(2) 0.0429(2) 0.0323(2) -0.00887(14) -0.00199(14) 0.00294(13)

loop_
_atom_type_symbol
_atom_type_description
_atom_type_scat_dispersion_real
_atom_type_scat_dispersion_imag
_atom_type_scat_source
C C 0.0181 0.0091 'International Tables Vol C Tables 4.2.6.8 and 6.1.1.4'
H H 0.0000 0.0000 'International Tables Vol C Tables 4.2.6.8 and 6.1.1.4'
N N 0.0311 0.0180 'International Tables Vol C Tables 4.2.6.8 and 6.1.1.4'
O O 0.0492 0.0322 'International Tables Vol C Tables 4.2.6.8 and 6.1.1.4'
S S 0.3331 0.5567 'International Tables Vol C Tables 4.2.6.8 and 6.1.1.4'

loop_
_geom_angle_atom_site_label_1
_geom_angle_atom_site_label_2
_geom_angle_atom_site_label_3
_geom_angle
C5 C1 C2 120.20(13)
C5 C1 S1 130.10(12)
C2 C1 S1 109.69(11)
N1 C2 N2 121.61(13)
N1 C2 C1 123.16(14)
N2 C2 C1 115.23(12)
N1 C3 C4 124.99(14)
N1 C3 H3 117.5
C4 C3 H3 117.5
C5 C4 C3 119.56(15)
C5 C4 H4 120.2
C3 C4 H4 120.2
C4 C5 C1 116.54(14)
C4 C5 H5 121.7
C1 C5 H5 121.7
N2 C6 C7 123.28(12)
N2 C6 S1 116.30(11)
C7 C6 S1 120.37(10)
C8 C7 C12 118.91(13)
C8 C7 C6 121.31(12)
C12 C7 C6 119.76(12)
C9 C8 C7 118.53(13)
C9 C8 H8 120.7
C7 C8 H8 120.7
C10 C9 C8 123.22(13)
C10 C9 N3 118.65(13)
C8 C9 N3 118.12(13)
C9 C10 C11 117.85(13)
C9 C10 H10 121.1
C11 C10 H10 121.1
C12 C11 C10 120.58(14)
C12 C11 H11 119.7
C10 C11 H11 119.7
C11 C12 C7 120.90(13)
C11 C12 H12 119.5
C7 C12 H12 119.5
C3 N1 C2 115.53(14)
C6 N2 C2 110.10(12)
O1 N3 O2 123.28(14)
O1 N3 C9 118.36(13)
O2 N3 C9 118.35(13)
C1 S1 C6 88.68(7)

loop_
_geom_bond_atom_site_label_1
_geom_bond_atom_site_label_2
_geom_bond_distance
C1 C5 1.383(2)
C1 C2 1.408(2)
C1 S1 1.7224(14)
C2 N1 1.3400(19)
C2 N2 1.3836(19)
C3 N1 1.332(2)
C3 C4 1.391(2)
C3 H3 0.9300
C4 C5 1.379(2)
C4 H4 0.9300
C5 H5 0.9300
C6 N2 1.2980(18)
C6 C7 1.4705(19)
C6 S1 1.7548(14)
C7 C8 1.3935(19)
C7 C12 1.3974(19)
C8 C9 1.383(2)
C8 H8 0.9300
C9 C10 1.375(2)
C9 N3 1.4696(18)
C10 C11 1.385(2)
C10 H10 0.9300
C11 C12 1.380(2)
C11 H11 0.9300
C12 H12 0.9300
N3 O1 1.2190(18)
N3 O2 1.221(2)

_cod_database_fobs_code 2241249
